data_1564001
loop_
_publ_author_name
'Harringer, Sophia'
'Matzinger, Manuel'
'Gajic, Natalie'
'Hejl, Michaela'
'Jakupec, Michael A.'
'Kandioller, Wolfgang'
'Keppler, Bernhard K.'

_publ_section_title
;
 First insights into the novel class of organometallic compounds bearing a
 bidentate selenopyridone coordination motif: Synthesis, characterization,
 stability and biological investigations
;
_journal_name_full 'Inorganica Chimica Acta'
_journal_page_first 119919
_journal_paper_doi 10.1016/j.ica.2020.119919
_journal_volume 513
_journal_year 2020
_chemical_formula_moiety 'C34 H46 Ir2 N2 O2 Se2, 2(Cl)'
_chemical_formula_sum 'C34 H46 Cl2 Ir2 N2 O2 Se2'
_chemical_formula_weight 1127.95
_chemical_name_systematic
;
Chlorido[1,2-dimethyl-3-oxo-\kO-pyridine-4(1H)-selonato-
\kSe](\h5-1,2,3,4,5-pentamethylcyclopentadienyl)iridium(III)
;
_space_group_crystal_system orthorhombic
_space_group_IT_number 52
_space_group_name_Hall '-P 2a 2bc'
_space_group_name_H-M_alt 'P n n a'
_atom_sites_solution_hydrogens geom
_atom_sites_solution_primary iterative
_cell_angle_alpha 90
_cell_angle_beta 90
_cell_angle_gamma 90
_cell_formula_units_Z 4
_cell_length_a 14.4035(2)
_cell_length_b 17.2052(3)
_cell_length_c 16.2493(3)
_cell_measurement_reflns_used 9969
_cell_measurement_temperature 100.0
_cell_measurement_theta_max 30.015
_cell_measurement_theta_min 3.030
_cell_volume 4026.82(12)
_computing_cell_refinement 'SAINT V8.38A (2016)'
_computing_data_collection APEX3
_computing_data_reduction 'SAINT V8.38A (2016)'
_computing_molecular_graphics 'Olex2 (Dolomanov et al., 2009)'
_computing_publication_material 'Olex2 (Dolomanov et al., 2009)'
_computing_structure_refinement 'ShelXL (Sheldrick, 2015)'
_computing_structure_solution 'olex2.solve (Bourhis et al., 2015)'
_diffrn_ambient_temperature 100.0
_diffrn_measured_fraction_theta_full 0.999
_diffrn_measured_fraction_theta_max 0.999
_diffrn_measurement_device_type 'Bruker D8 Venture'
_diffrn_measurement_method '\f and \w scans'
_diffrn_radiation_probe x-ray
_diffrn_radiation_type MoK\a
_diffrn_radiation_wavelength 0.71073
_diffrn_reflns_av_R_equivalents 0.0496
_diffrn_reflns_av_unetI/netI 0.0285
_diffrn_reflns_Laue_measured_fraction_full 0.999
_diffrn_reflns_Laue_measured_fraction_max 0.999
_diffrn_reflns_limit_h_max 20
_diffrn_reflns_limit_h_min -17
_diffrn_reflns_limit_k_max 24
_diffrn_reflns_limit_k_min -21
_diffrn_reflns_limit_l_max 22
_diffrn_reflns_limit_l_min -22
_diffrn_reflns_number 44734
_diffrn_reflns_point_group_measured_fraction_full 0.999
_diffrn_reflns_point_group_measured_fraction_max 0.999
_diffrn_reflns_theta_full 25.242
_diffrn_reflns_theta_max 30.032
_diffrn_reflns_theta_min 2.230
_diffrn_source 'Sealed xray tube'
_diffrn_source_type 'Incoatec IuS'
_diffrn_standards_number 0
_exptl_absorpt_coefficient_mu 8.573
_exptl_absorpt_correction_T_max 0.0320
_exptl_absorpt_correction_T_min 0.0098
_exptl_absorpt_correction_type multi-scan
_exptl_absorpt_process_details
;
SADABS-2016/2 (Bruker,2016/2) was used for absorption correction. 
wR2(int) was 0.0867 before and 0.0595 after correction. 
The Ratio of minimum to maximum transmission is 0.3062. 
The \l/2 correction factor is Not present.
;
_exptl_crystal_colour 'clear orange'
_exptl_crystal_colour_lustre clear
_exptl_crystal_colour_primary orange
_exptl_crystal_density_diffrn 1.861
_exptl_crystal_description block
_exptl_crystal_F_000 2144
_exptl_crystal_size_max 0.08
_exptl_crystal_size_mid 0.07
_exptl_crystal_size_min 0.01
_refine_diff_density_max 1.853
_refine_diff_density_min -1.707
_refine_diff_density_rms 0.199
_refine_ls_extinction_coef .
_refine_ls_extinction_method none
_refine_ls_goodness_of_fit_ref 1.219
_refine_ls_hydrogen_treatment constr
_refine_ls_matrix_type full
_refine_ls_number_parameters 215
_refine_ls_number_reflns 5896
_refine_ls_number_restraints 0
_refine_ls_restrained_S_all 1.219
_refine_ls_R_factor_all 0.0771
_refine_ls_R_factor_gt 0.0639
_refine_ls_shift/su_max 0.001
_refine_ls_shift/su_mean 0.000
_refine_ls_structure_factor_coef Fsqd
_refine_ls_weighting_details
;
 w=1/[\s^2^(Fo^2^)+(0.0029P)^2^+80.1024P]
 where P=(Fo^2^+2Fc^2^)/3
;
_refine_ls_weighting_scheme calc
_refine_ls_wR_factor_gt 0.1268
_refine_ls_wR_factor_ref 0.1314
_reflns_Friedel_coverage 0.000
_reflns_Friedel_fraction_full .
_reflns_Friedel_fraction_max .
_reflns_number_gt 4767
_reflns_number_total 5896
_reflns_threshold_expression 'I > 2\s(I)'
_cod_data_source_file ICA-2020-513-1199194.cif
_cod_data_source_block soha072b_pnna
_cod_database_code 1564001
_shelx_space_group_comment
;
The symmetry employed for this shelxl refinement is uniquely defined
by the following loop, which should always be used as a source of
symmetry information in preference to the above space-group names.
They are only intended as comments.
;
_shelx_estimated_absorpt_t_max 0.919
_shelx_estimated_absorpt_t_min 0.547

loop_
_space_group_symop_operation_xyz
'x, y, z'
'-x+1/2, -y, z'
'x, -y+1/2, -z+1/2'
'-x+1/2, y+1/2, -z+1/2'
'-x, -y, -z'
'x-1/2, y, -z'
'-x, y-1/2, z-1/2'
'x-1/2, -y-1/2, z-1/2'

loop_
_atom_site_label
_atom_site_type_symbol
_atom_site_fract_x
_atom_site_fract_y
_atom_site_fract_z
_atom_site_U_iso_or_equiv
_atom_site_adp_type
_atom_site_occupancy
_atom_site_site_symmetry_order
_atom_site_calc_flag
_atom_site_refinement_flags_posn
_atom_site_refinement_flags_adp
_atom_site_refinement_flags_occupancy
_atom_site_disorder_assembly
_atom_site_disorder_group
Ir1 Ir 0.35888(2) 0.21296(2) 0.64206(2) 0.03392(10) Uani 1 1 d . . . . .
Se2 Se 0.35832(7) 0.15909(6) 0.78358(6) 0.0347(2) Uani 1 1 d . . . . .
O1 O 0.2149(4) 0.2048(4) 0.6538(4) 0.0355(14) Uani 1 1 d . . . . .
N1 N 0.0424(6) 0.1051(5) 0.7698(5) 0.0393(19) Uani 1 1 d . . . . .
C17 C 0.0225(7) 0.1809(7) 0.6428(7) 0.048(3) Uani 1 1 d . . . . .
H17A H -0.0019 0.1381 0.6093 0.072 Uiso 1 1 calc GR . . . .
H17B H 0.0600 0.2153 0.6082 0.072 Uiso 1 1 calc GR . . . .
H17C H -0.0293 0.2102 0.6666 0.072 Uiso 1 1 calc GR . . . .
C1 C 0.0808(7) 0.1489(6) 0.7098(6) 0.039(2) Uani 1 1 d . . . . .
C4 C 0.1844(8) 0.0910(6) 0.8397(6) 0.043(2) Uani 1 1 d . . . . .
H4 H 0.2184 0.0721 0.8856 0.051 Uiso 1 1 calc R . . . .
C5 C 0.0936(8) 0.0756(6) 0.8333(7) 0.047(3) Uani 1 1 d . . . . .
H5 H 0.0644 0.0438 0.8735 0.057 Uiso 1 1 calc R . . . .
C16 C -0.0584(8) 0.0843(8) 0.7664(8) 0.055(3) Uani 1 1 d . . . . .
H16A H -0.0960 0.1317 0.7700 0.083 Uiso 1 1 calc GR . . . .
H16B H -0.0736 0.0498 0.8125 0.083 Uiso 1 1 calc GR . . . .
H16C H -0.0717 0.0576 0.7144 0.083 Uiso 1 1 calc GR . . . .
C3 C 0.2287(7) 0.1340(6) 0.7801(6) 0.035(2) Uani 1 1 d . . . . .
C2 C 0.1780(7) 0.1641(6) 0.7134(6) 0.0347(19) Uani 1 1 d . . . . .
C9 C 0.4835(7) 0.1601(6) 0.5969(6) 0.039(2) Uani 1 1 d . . . . .
C8 C 0.4806(7) 0.2376(6) 0.5687(6) 0.042(2) Uani 1 1 d . . . . .
C10 C 0.4050(8) 0.1192(7) 0.5640(7) 0.048(3) Uani 1 1 d . . . . .
C14 C 0.5592(8) 0.1252(8) 0.6488(8) 0.055(3) Uani 1 1 d . . . . .
H14A H 0.5928 0.1667 0.6774 0.083 Uiso 1 1 calc GR . . . .
H14B H 0.6023 0.0964 0.6135 0.083 Uiso 1 1 calc GR . . . .
H14C H 0.5318 0.0898 0.6894 0.083 Uiso 1 1 calc GR . . . .
C7 C 0.3947(9) 0.2496(8) 0.5171(6) 0.053(3) Uani 1 1 d . . . . .
C6 C 0.3536(8) 0.1782(9) 0.5149(7) 0.062(4) Uani 1 1 d . . . . .
C13 C 0.5491(9) 0.3015(7) 0.5805(8) 0.062(4) Uani 1 1 d . . . . .
H13A H 0.5162 0.3511 0.5856 0.093 Uiso 1 1 calc GR . . . .
H13B H 0.5910 0.3036 0.5330 0.093 Uiso 1 1 calc GR . . . .
H13C H 0.5852 0.2918 0.6306 0.093 Uiso 1 1 calc GR . . . .
C12 C 0.3644(13) 0.3189(10) 0.4711(7) 0.094(6) Uani 1 1 d . . . . .
H12A H 0.2977 0.3269 0.4795 0.142 Uiso 1 1 calc GR . . . .
H12B H 0.3768 0.3114 0.4123 0.142 Uiso 1 1 calc GR . . . .
H12C H 0.3985 0.3645 0.4908 0.142 Uiso 1 1 calc GR . . . .
C11 C 0.2643(9) 0.1512(11) 0.4700(7) 0.080(5) Uani 1 1 d . . . . .
H11A H 0.2627 0.0943 0.4683 0.120 Uiso 1 1 calc GR . . . .
H11B H 0.2641 0.1717 0.4138 0.120 Uiso 1 1 calc GR . . . .
H11C H 0.2097 0.1705 0.4996 0.120 Uiso 1 1 calc GR . . . .
C15 C 0.3894(10) 0.0330(8) 0.5757(10) 0.078(5) Uani 1 1 d . . . . .
H15A H 0.4405 0.0110 0.6079 0.117 Uiso 1 1 calc GR . . . .
H15B H 0.3868 0.0075 0.5218 0.117 Uiso 1 1 calc GR . . . .
H15C H 0.3307 0.0246 0.6049 0.117 Uiso 1 1 calc GR . . . .
Cl2 Cl 0.2843(4) 0.2698(3) 0.2464(5) 0.0506(16) Uani 0.5 1 d . . P A -1
Cl0A Cl 0.4591(7) 0.4979(5) 0.4879(5) 0.088(3) Uani 0.5 1 d . . P B -1

loop_
_atom_site_aniso_label
_atom_site_aniso_U_11
_atom_site_aniso_U_22
_atom_site_aniso_U_33
_atom_site_aniso_U_23
_atom_site_aniso_U_13
_atom_site_aniso_U_12
Ir1 0.03068(17) 0.0433(2) 0.02773(16) 0.00196(15) 0.00051(14) 0.00210(16)
Se2 0.0353(4) 0.0386(5) 0.0302(4) 0.0038(4) -0.0017(4) 0.0041(4)
O1 0.034(3) 0.042(4) 0.031(3) -0.001(3) 0.000(3) 0.005(3)
N1 0.041(4) 0.037(5) 0.040(4) -0.007(4) 0.005(4) -0.010(4)
C17 0.032(5) 0.062(7) 0.049(6) -0.006(6) -0.004(5) -0.001(5)
C1 0.037(5) 0.044(6) 0.036(5) -0.008(4) 0.003(4) -0.004(4)
C4 0.060(7) 0.030(5) 0.038(5) 0.001(4) 0.006(5) 0.004(5)
C5 0.057(7) 0.041(6) 0.044(6) 0.003(5) 0.008(5) -0.016(5)
C16 0.041(6) 0.068(8) 0.058(7) -0.002(6) 0.003(5) -0.023(6)
C3 0.037(5) 0.032(5) 0.037(5) -0.003(4) -0.003(4) 0.000(4)
C2 0.033(4) 0.037(5) 0.034(4) -0.001(4) -0.001(4) -0.004(4)
C9 0.036(5) 0.045(6) 0.036(5) 0.007(4) 0.004(4) -0.004(4)
C8 0.042(5) 0.046(6) 0.039(5) -0.002(4) 0.013(4) -0.003(5)
C10 0.038(5) 0.066(8) 0.041(5) -0.004(5) 0.012(4) 0.003(5)
C14 0.040(6) 0.067(8) 0.059(7) -0.007(6) 0.002(5) 0.012(5)
C7 0.065(7) 0.062(7) 0.033(5) -0.015(5) 0.019(5) -0.016(6)
C6 0.046(6) 0.104(11) 0.037(5) -0.037(6) 0.001(5) 0.031(7)
C13 0.064(8) 0.050(7) 0.074(8) -0.012(6) 0.038(7) -0.013(6)
C12 0.125(14) 0.117(13) 0.041(6) 0.044(8) 0.039(8) 0.071(12)
C11 0.051(7) 0.150(16) 0.040(6) -0.027(8) -0.007(6) -0.009(9)
C15 0.061(8) 0.070(10) 0.103(12) -0.023(9) 0.025(8) -0.008(7)
Cl2 0.061(3) 0.047(5) 0.044(3) 0.000(4) 0.003(3) 0.001(2)
Cl0A 0.160(10) 0.046(3) 0.058(5) -0.017(3) 0.023(6) -0.006(6)

loop_
_atom_type_symbol
_atom_type_description
_atom_type_scat_dispersion_real
_atom_type_scat_dispersion_imag
_atom_type_scat_source
C C 0.0033 0.0016 'International Tables Vol C Tables 4.2.6.8 and 6.1.1.4'
H H 0.0000 0.0000 'International Tables Vol C Tables 4.2.6.8 and 6.1.1.4'
Cl Cl 0.1484 0.1585 'International Tables Vol C Tables 4.2.6.8 and 6.1.1.4'
Ir Ir -1.4442 7.9887 'International Tables Vol C Tables 4.2.6.8 and 6.1.1.4'
N N 0.0061 0.0033 'International Tables Vol C Tables 4.2.6.8 and 6.1.1.4'
O O 0.0106 0.0060 'International Tables Vol C Tables 4.2.6.8 and 6.1.1.4'
Se Se -0.0929 2.2259 'International Tables Vol C Tables 4.2.6.8 and 6.1.1.4'

loop_
_geom_angle_atom_site_label_1
_geom_angle_atom_site_label_2
_geom_angle_atom_site_label_3
_geom_angle
_geom_angle_site_symmetry_1
_geom_angle_site_symmetry_3
Se2 Ir1 Se2 83.18(3) . 3_556
O1 Ir1 Se2 83.49(17) . .
O1 Ir1 Se2 90.69(19) . 3_556
O1 Ir1 C9 146.6(3) . .
O1 Ir1 C8 150.4(3) . .
O1 Ir1 C10 108.0(4) . .
O1 Ir1 C7 109.8(4) . .
O1 Ir1 C6 92.0(4) . .
C9 Ir1 Se2 99.3(3) . .
C9 Ir1 Se2 122.7(3) . 3_556
C9 Ir1 C8 38.3(4) . .
C9 Ir1 C10 39.0(4) . .
C9 Ir1 C7 66.9(4) . .
C9 Ir1 C6 65.3(4) . .
C8 Ir1 Se2 126.0(3) . .
C8 Ir1 Se2 95.5(3) . 3_556
C8 Ir1 C7 40.6(4) . .
C10 Ir1 Se2 160.0(3) . 3_556
C10 Ir1 Se2 105.5(3) . .
C10 Ir1 C8 64.7(4) . .
C10 Ir1 C7 66.2(5) . .
C7 Ir1 Se2 165.8(4) . .
C7 Ir1 Se2 101.2(3) . 3_556
C6 Ir1 Se2 134.9(4) . 3_556
C6 Ir1 Se2 141.8(4) . .
C6 Ir1 C8 63.5(5) . .
C6 Ir1 C10 40.4(5) . .
C6 Ir1 C7 36.6(5) . .
Ir1 Se2 Ir1 96.81(3) . 3_556
C3 Se2 Ir1 102.4(3) . 3_556
C3 Se2 Ir1 93.5(3) . .
C2 O1 Ir1 120.5(6) . .
C1 N1 C5 122.1(9) . .
C1 N1 C16 120.3(9) . .
C5 N1 C16 117.6(9) . .
N1 C1 C17 120.4(9) . .
N1 C1 C2 118.4(10) . .
C2 C1 C17 121.3(9) . .
C5 C4 C3 120.3(11) . .
C4 C5 N1 120.9(10) . .
C4 C3 Se2 123.5(8) . .
C4 C3 C2 120.0(9) . .
C2 C3 Se2 116.4(7) . .
O1 C2 C1 117.9(9) . .
O1 C2 C3 123.8(9) . .
C3 C2 C1 118.3(9) . .
C8 C9 Ir1 71.7(6) . .
C8 C9 C10 108.6(10) . .
C8 C9 C14 125.5(10) . .
C10 C9 Ir1 71.1(6) . .
C10 C9 C14 125.8(10) . .
C14 C9 Ir1 125.8(7) . .
C9 C8 Ir1 70.1(6) . .
C9 C8 C7 109.5(10) . .
C9 C8 C13 129.5(11) . .
C7 C8 Ir1 70.6(6) . .
C13 C8 Ir1 127.6(7) . .
C13 C8 C7 120.9(11) . .
C9 C10 Ir1 69.9(6) . .
C9 C10 C6 104.9(11) . .
C9 C10 C15 123.5(11) . .
C6 C10 Ir1 69.7(6) . .
C6 C10 C15 131.4(12) . .
C15 C10 Ir1 127.9(8) . .
C8 C7 Ir1 68.8(6) . .
C6 C7 Ir1 70.3(7) . .
C6 C7 C8 104.3(11) . .
C6 C7 C12 125.9(14) . .
C12 C7 Ir1 129.4(8) . .
C12 C7 C8 129.5(13) . .
C10 C6 Ir1 69.9(6) . .
C10 C6 C11 117.5(14) . .
C7 C6 Ir1 73.1(6) . .
C7 C6 C10 112.6(11) . .
C7 C6 C11 130.0(14) . .
C11 C6 Ir1 124.3(8) . .

loop_
_geom_bond_atom_site_label_1
_geom_bond_atom_site_label_2
_geom_bond_distance
_geom_bond_site_symmetry_2
Ir1 Se2 2.5113(11) 3_556
Ir1 Se2 2.4793(10) .
Ir1 O1 2.087(6) .
Ir1 C9 2.141(10) .
Ir1 C8 2.162(10) .
Ir1 C10 2.157(11) .
Ir1 C7 2.188(11) .
Ir1 C6 2.153(10) .
Se2 Ir1 2.5113(11) 3_556
Se2 C3 1.917(10) .
O1 C2 1.307(11) .
N1 C1 1.350(13) .
N1 C5 1.366(14) .
N1 C16 1.497(13) .
C17 C1 1.481(15) .
C1 C2 1.425(13) .
C4 C5 1.338(15) .
C4 C3 1.375(14) .
C3 C2 1.406(13) .
C9 C8 1.411(15) .
C9 C10 1.434(15) .
C9 C14 1.503(15) .
C8 C7 1.509(17) .
C8 C13 1.489(15) .
C10 C6 1.489(17) .
C10 C15 1.512(18) .
C7 C6 1.364(18) .
C7 C12 1.474(18) .
C6 C11 1.550(17) .
